data_7119109
loop_
_publ_author_name
'Nasiri, Amir H.'
'Saxena, Krishna'
'Bats, Jan W.'
'Nasiri, Hamid R.'
'Schwalbe, Harald'

_publ_section_title
;
 Biophysical investigation and conformational analysis of p38\a kinase
 inhibitor doramapimod and its analogues
;
_journal_issue 7
_journal_name_full 'Med. Chem. Commun.'
_journal_page_first 1421
_journal_paper_doi 10.1039/C6MD00262E
_journal_volume 7
_journal_year 2016
_chemical_formula_moiety 'C20 H21 Cl N4 O, C2 H6 S O'
_chemical_formula_sum 'C22 H27 Cl N4 O2 S'
_chemical_formula_weight 446.99
_chemical_name_systematic 1-(5-tert-Butyl-2-methyl-2H-pyrazol-3-yl)-3-(4-chlorophenyl)urea
_space_group_IT_number 2
_symmetry_cell_setting triclinic
_symmetry_space_group_name_Hall '-P 1'
_symmetry_space_group_name_H-M 'P -1'
_atom_sites_solution_hydrogens geom
_atom_sites_solution_primary direct
_atom_sites_solution_secondary difmap
_audit_creation_method SHELXL-97
_audit_update_record
;
2016-04-14 deposited with the CCDC.
2016-05-25 downloaded from the CCDC.
;
_cell_angle_alpha 72.646(9)
_cell_angle_beta 85.659(14)
_cell_angle_gamma 88.367(10)
_cell_formula_units_Z 4
_cell_length_a 10.217(3)
_cell_length_b 15.177(4)
_cell_length_c 16.060(4)
_cell_measurement_reflns_used 107
_cell_measurement_temperature 163(2)
_cell_measurement_theta_max 23
_cell_measurement_theta_min 3
_cell_volume 2370.1(11)
_computing_cell_refinement 'SMART (Siemens, 1995)'
_computing_data_collection 'SMART (Siemens, 1995)'
_computing_data_reduction 'SAINT (Siemens, 1995)'
_computing_publication_material 'SHELXL-97 (Sheldrick, 2008)'
_computing_structure_refinement 'SHELXL-97 (Sheldrick, 2008)'
_computing_structure_solution 'SHELXS-97 (Sheldrick, 2008)'
_diffrn_ambient_temperature 163(2)
_diffrn_measured_fraction_theta_full 0.976
_diffrn_measured_fraction_theta_max 0.976
_diffrn_measurement_device_type Siemens_SMART_1K_CCD
_diffrn_measurement_method \w
_diffrn_radiation_monochromator graphite
_diffrn_radiation_source 'normal-focus sealed tube'
_diffrn_radiation_type MoK\a
_diffrn_radiation_wavelength 0.71073
_diffrn_reflns_av_R_equivalents 0.1489
_diffrn_reflns_av_sigmaI/netI 0.2843
_diffrn_reflns_limit_h_max 12
_diffrn_reflns_limit_h_min -12
_diffrn_reflns_limit_k_max 18
_diffrn_reflns_limit_k_min -19
_diffrn_reflns_limit_l_max 19
_diffrn_reflns_limit_l_min -19
_diffrn_reflns_number 26548
_diffrn_reflns_theta_full 26.75
_diffrn_reflns_theta_max 26.75
_diffrn_reflns_theta_min 1.41
_diffrn_standards_decay_% 0.0
_diffrn_standards_interval_time 1200
_diffrn_standards_number 138
_exptl_absorpt_coefficient_mu 0.274
_exptl_absorpt_correction_T_max 1.00
_exptl_absorpt_correction_T_min 0.61
_exptl_absorpt_correction_type multi-scan
_exptl_absorpt_process_details 'SADABS (Sheldrick, 2000)'
_exptl_crystal_colour yellow
_exptl_crystal_density_diffrn 1.253
_exptl_crystal_density_method 'not measured'
_exptl_crystal_description plate
_exptl_crystal_F_000 944
_exptl_crystal_size_max 0.65
_exptl_crystal_size_mid 0.37
_exptl_crystal_size_min 0.06
_refine_diff_density_max 0.451
_refine_diff_density_min -0.510
_refine_diff_density_rms 0.085
_refine_ls_extinction_method none
_refine_ls_goodness_of_fit_ref 0.903
_refine_ls_hydrogen_treatment mixed
_refine_ls_matrix_type full
_refine_ls_number_parameters 561
_refine_ls_number_reflns 9835
_refine_ls_number_restraints 0
_refine_ls_restrained_S_all 0.903
_refine_ls_R_factor_all 0.2539
_refine_ls_R_factor_gt 0.0737
_refine_ls_shift/su_max 0.001
_refine_ls_shift/su_mean 0.000
_refine_ls_structure_factor_coef Fsqd
_refine_ls_weighting_details 'calc w=1/[\s^2^(Fo^2^)+(0.06P)^2^] where P=(Fo^2^+2Fc^2^)/3'
_refine_ls_weighting_scheme calc
_refine_ls_wR_factor_gt 0.1430
_refine_ls_wR_factor_ref 0.1855
_reflns_d_resolution_high 0.7896
_reflns_number_gt 3214
_reflns_number_total 9835
_reflns_threshold_expression I>2sigma(I)
_cod_data_source_file c6md00262e1.cif
_cod_data_source_block compound-3-DMSO-solvate
_cod_original_cell_volume 2370.0(10)
_cod_database_code 7119109
_shelx_title ' test in P-1'
_shelx_f_calc_maximum 259.78

loop_
_symmetry_equiv_pos_as_xyz
'x, y, z'
'-x, -y, -z'

loop_
_atom_site_label
_atom_site_type_symbol
_atom_site_fract_x
_atom_site_fract_y
_atom_site_fract_z
_atom_site_U_iso_or_equiv
_atom_site_adp_type
_atom_site_occupancy
_atom_site_symmetry_multiplicity
_atom_site_calc_flag
_atom_site_refinement_flags
Cl1 Cl 0.33188(16) 0.25194(11) 0.10894(9) 0.0672(5) Uani 1 1 d .
Cl2 Cl -0.15964(19) 0.43421(11) 0.11470(10) 0.0796(6) Uani 1 1 d .
N7 N -0.0939(5) 0.3662(3) 0.6280(3) 0.0353(12) Uani 1 1 d .
O2 O -0.2710(4) 0.3908(2) 0.5442(2) 0.0456(10) Uani 1 1 d .
O1 O 0.2216(4) 0.0825(2) 0.5489(2) 0.0457(10) Uani 1 1 d .
N5 N -0.1011(4) 0.3520(3) 0.7786(3) 0.0302(10) Uani 1 1 d .
N1 N 0.3892(4) 0.0080(3) 0.7865(3) 0.0309(10) Uani 1 1 d .
N3 N 0.3994(5) 0.0631(3) 0.6300(3) 0.0347(12) Uani 1 1 d .
N6 N -0.1754(4) 0.3780(3) 0.8420(3) 0.0337(11) Uani 1 1 d .
N2 N 0.3167(4) -0.0480(3) 0.8564(3) 0.0329(11) Uani 1 1 d .
C21 C -0.2780(5) 0.4226(3) 0.8019(3) 0.0307(13) Uani 1 1 d .
C17 C 0.2541(5) 0.2246(3) 0.2798(4) 0.0390(14) Uani 1 1 d .
H17A H 0.1700 0.2458 0.2606 0.047 Uiso 1 1 calc R
C23 C -0.1544(5) 0.3808(3) 0.7012(3) 0.0267(12) Uani 1 1 d .
N4 N 0.4218(5) 0.1393(3) 0.4842(3) 0.0373(12) Uani 1 1 d .
C2 C 0.2256(5) -0.0385(3) 0.7305(3) 0.0322(13) Uani 1 1 d .
H2A H 0.1660 -0.0476 0.6912 0.039 Uiso 1 1 calc R
N8 N -0.0660(5) 0.3631(3) 0.4861(3) 0.0359(12) Uani 1 1 d .
C3 C 0.3392(5) 0.0148(3) 0.7089(3) 0.0290(13) Uani 1 1 d .
C15 C 0.3959(5) 0.1672(3) 0.3970(3) 0.0313(13) Uani 1 1 d .
C40 C 0.0077(5) 0.4087(3) 0.3363(3) 0.0358(14) Uani 1 1 d .
H40A H 0.0916 0.4188 0.3535 0.043 Uiso 1 1 calc R
C35 C -0.0923(5) 0.3776(3) 0.3986(3) 0.0312(13) Uani 1 1 d .
C1 C 0.2170(5) -0.0757(3) 0.8212(3) 0.0299(13) Uani 1 1 d .
C24 C -0.3845(5) 0.4585(4) 0.8526(3) 0.0351(13) Uani 1 1 d .
C16 C 0.2732(5) 0.1988(3) 0.3674(4) 0.0393(14) Uani 1 1 d .
H16A H 0.2025 0.2023 0.4082 0.047 Uiso 1 1 calc R
C20 C 0.4978(5) 0.1652(3) 0.3348(3) 0.0350(13) Uani 1 1 d .
H20A H 0.5825 0.1455 0.3538 0.042 Uiso 1 1 calc R
C18 C 0.3554(6) 0.2204(3) 0.2189(3) 0.0406(14) Uani 1 1 d .
C22 C -0.2696(5) 0.4260(3) 0.7131(3) 0.0311(13) Uani 1 1 d .
H22A H -0.3302 0.4537 0.6707 0.037 Uiso 1 1 calc R
C7 C 0.1817(5) -0.2146(4) 0.9490(3) 0.0590(18) Uani 1 1 d .
H7A H 0.2346 -0.1875 0.9835 0.088 Uiso 1 1 calc R
H7B H 0.2385 -0.2510 0.9197 0.088 Uiso 1 1 calc R
H7C H 0.1146 -0.2546 0.9878 0.088 Uiso 1 1 calc R
C37 C -0.2318(6) 0.3737(4) 0.2869(4) 0.0491(16) Uani 1 1 d .
H37A H -0.3137 0.3593 0.2698 0.059 Uiso 1 1 calc R
C36 C -0.2144(5) 0.3573(4) 0.3752(4) 0.0465(15) Uani 1 1 d .
H36A H -0.2834 0.3331 0.4184 0.056 Uiso 1 1 calc R
C33 C 0.0906(5) 0.3231(4) 0.8615(3) 0.0380(14) Uani 1 1 d .
H33A H 0.0671 0.3744 0.8821 0.046 Uiso 1 1 calc R
C28 C 0.0166(5) 0.3010(4) 0.8031(3) 0.0325(13) Uani 1 1 d .
C34 C -0.1536(6) 0.3759(3) 0.5511(4) 0.0362(14) Uani 1 1 d .
C4 C 0.1153(5) -0.1376(4) 0.8806(3) 0.0355(14) Uani 1 1 d .
C14 C 0.3380(6) 0.0933(3) 0.5541(4) 0.0313(13) Uani 1 1 d .
C29 C 0.0506(5) 0.2241(4) 0.7746(3) 0.0403(14) Uani 1 1 d .
H29A H -0.0021 0.2067 0.7359 0.048 Uiso 1 1 calc R
C19 C 0.4798(6) 0.1906(4) 0.2477(4) 0.0430(15) Uani 1 1 d .
H19A H 0.5509 0.1881 0.2068 0.052 Uiso 1 1 calc R
C8 C 0.5048(5) 0.0508(4) 0.8052(3) 0.0348(14) Uani 1 1 d .
C30 C 0.1613(6) 0.1743(4) 0.8036(4) 0.0497(16) Uani 1 1 d .
H30A H 0.1865 0.1236 0.7824 0.060 Uiso 1 1 calc R
C32 C 0.1997(5) 0.2702(4) 0.8902(3) 0.0470(16) Uani 1 1 d .
H32A H 0.2510 0.2859 0.9306 0.056 Uiso 1 1 calc R
C38 C -0.1346(7) 0.4096(4) 0.2242(4) 0.0449(15) Uani 1 1 d .
C10 C 0.6454(6) 0.1791(4) 0.7797(4) 0.0550(17) Uani 1 1 d .
H10A H 0.6726 0.2392 0.7459 0.066 Uiso 1 1 calc R
C13 C 0.5708(5) 0.0033(4) 0.8752(3) 0.0447(15) Uani 1 1 d .
H13A H 0.5445 -0.0574 0.9081 0.054 Uiso 1 1 calc R
C9 C 0.5378(5) 0.1392(4) 0.7561(4) 0.0441(15) Uani 1 1 d .
H9A H 0.4895 0.1720 0.7080 0.053 Uiso 1 1 calc R
C39 C -0.0110(6) 0.4261(3) 0.2479(4) 0.0515(16) Uani 1 1 d .
H39A H 0.0587 0.4487 0.2047 0.062 Uiso 1 1 calc R
C11 C 0.7120(6) 0.1328(5) 0.8506(4) 0.064(2) Uani 1 1 d .
H11A H 0.7826 0.1618 0.8672 0.077 Uiso 1 1 calc R
C5 C 0.0320(5) -0.1804(4) 0.8283(3) 0.0593(18) Uani 1 1 d .
H5A H -0.0126 -0.1314 0.7853 0.089 Uiso 1 1 calc R
H5B H -0.0334 -0.2212 0.8679 0.089 Uiso 1 1 calc R
H5C H 0.0885 -0.2161 0.7980 0.089 Uiso 1 1 calc R
C31 C 0.2360(6) 0.1954(4) 0.8619(4) 0.0531(17) Uani 1 1 d .
H31A H 0.3112 0.1594 0.8823 0.064 Uiso 1 1 calc R
C25 C -0.4466(6) 0.5444(4) 0.7933(4) 0.070(2) Uani 1 1 d .
H25A H -0.3797 0.5923 0.7703 0.105 Uiso 1 1 calc R
H25B H -0.5168 0.5671 0.8267 0.105 Uiso 1 1 calc R
H25C H -0.4831 0.5292 0.7446 0.105 Uiso 1 1 calc R
C27 C -0.3291(5) 0.4827(5) 0.9274(4) 0.070(2) Uani 1 1 d .
H27A H -0.2902 0.4274 0.9665 0.106 Uiso 1 1 calc R
H27B H -0.3996 0.5063 0.9599 0.106 Uiso 1 1 calc R
H27C H -0.2615 0.5300 0.9044 0.106 Uiso 1 1 calc R
C12 C 0.6765(6) 0.0435(5) 0.8984(4) 0.0649(19) Uani 1 1 d .
H12A H 0.7243 0.0103 0.9466 0.078 Uiso 1 1 calc R
C6 C 0.0263(6) -0.0822(4) 0.9255(4) 0.081(2) Uani 1 1 d .
H6A H 0.0781 -0.0549 0.9604 0.121 Uiso 1 1 calc R
H6B H -0.0408 -0.1226 0.9638 0.121 Uiso 1 1 calc R
H6C H -0.0162 -0.0329 0.8815 0.121 Uiso 1 1 calc R
C26 C -0.4898(6) 0.3859(4) 0.8880(4) 0.080(2) Uani 1 1 d .
H26A H -0.4516 0.3304 0.9272 0.119 Uiso 1 1 calc R
H26B H -0.5259 0.3705 0.8393 0.119 Uiso 1 1 calc R
H26C H -0.5601 0.4100 0.9204 0.119 Uiso 1 1 calc R
H3 H 0.480(4) 0.069(3) 0.625(3) 0.026(16) Uiso 1 1 d .
H7D H -0.010(5) 0.363(3) 0.621(3) 0.038(17) Uiso 1 1 d .
H8 H 0.012(5) 0.364(3) 0.497(3) 0.042(18) Uiso 1 1 d .
H4 H 0.498(5) 0.128(4) 0.499(3) 0.05(2) Uiso 1 1 d .
S1 S 0.31088(14) 0.32264(10) 0.58664(9) 0.0432(4) Uani 1 1 d .
O3 O 0.1734(3) 0.3481(3) 0.5636(2) 0.0605(12) Uani 1 1 d .
C41 C 0.4107(5) 0.3786(4) 0.4929(3) 0.0515(16) Uani 1 1 d .
H41A H 0.4024 0.3480 0.4477 0.077 Uiso 1 1 calc R
H41B H 0.5024 0.3757 0.5076 0.077 Uiso 1 1 calc R
H41C H 0.3832 0.4433 0.4709 0.077 Uiso 1 1 calc R
C42 C 0.3495(6) 0.3938(4) 0.6518(4) 0.0642(19) Uani 1 1 d .
H42A H 0.2963 0.3753 0.7075 0.096 Uiso 1 1 calc R
H42B H 0.3308 0.4584 0.6207 0.096 Uiso 1 1 calc R
H42C H 0.4428 0.3867 0.6630 0.096 Uiso 1 1 calc R
S2 S 0.79945(15) 0.13342(10) 0.57963(11) 0.0529(5) Uani 1 1 d .
O4 O 0.6624(3) 0.1183(3) 0.5615(2) 0.0729(13) Uani 1 1 d .
C43 C 0.9013(5) 0.1169(4) 0.4899(4) 0.0592(17) Uani 1 1 d .
H43A H 0.8804 0.1641 0.4358 0.089 Uiso 1 1 calc R
H43B H 0.8856 0.0555 0.4844 0.089 Uiso 1 1 calc R
H43C H 0.9937 0.1220 0.5002 0.089 Uiso 1 1 calc R
C44 C 0.8433(6) 0.0323(4) 0.6617(4) 0.071(2) Uani 1 1 d .
H44A H 0.7888 0.0274 0.7157 0.106 Uiso 1 1 calc R
H44B H 0.9360 0.0354 0.6724 0.106 Uiso 1 1 calc R
H44C H 0.8295 -0.0219 0.6422 0.106 Uiso 1 1 calc R

loop_
_atom_site_aniso_label
_atom_site_aniso_U_11
_atom_site_aniso_U_22
_atom_site_aniso_U_33
_atom_site_aniso_U_23
_atom_site_aniso_U_13
_atom_site_aniso_U_12
Cl1 0.0971(14) 0.0582(12) 0.0485(10) -0.0172(9) -0.0100(9) -0.0087(10)
Cl2 0.1410(17) 0.0516(12) 0.0577(11) -0.0277(9) -0.0358(11) 0.0087(11)
N7 0.031(3) 0.037(3) 0.045(3) -0.022(2) -0.003(3) -0.003(2)
O2 0.029(2) 0.052(3) 0.070(3) -0.039(2) -0.008(2) -0.001(2)
O1 0.032(2) 0.047(3) 0.060(3) -0.020(2) -0.0020(19) -0.015(2)
N5 0.033(3) 0.018(3) 0.044(3) -0.016(2) -0.005(2) -0.003(2)
N1 0.038(3) 0.016(3) 0.040(3) -0.011(2) 0.001(2) -0.004(2)
N3 0.031(3) 0.033(3) 0.040(3) -0.010(2) -0.001(3) -0.008(3)
N6 0.040(3) 0.023(3) 0.042(3) -0.018(2) 0.002(2) -0.004(2)
N2 0.035(3) 0.023(3) 0.043(3) -0.013(2) 0.000(2) -0.008(2)
C21 0.032(3) 0.018(3) 0.044(3) -0.012(3) 0.000(3) -0.011(3)
C17 0.047(4) 0.023(3) 0.048(4) -0.010(3) -0.008(3) -0.014(3)
C23 0.031(3) 0.017(3) 0.035(3) -0.012(3) 0.001(3) -0.009(3)
N4 0.037(3) 0.034(3) 0.043(3) -0.012(3) -0.004(3) -0.006(3)
C2 0.029(3) 0.022(3) 0.050(4) -0.017(3) -0.001(3) -0.008(3)
N8 0.029(3) 0.040(3) 0.046(3) -0.022(2) -0.006(3) -0.008(2)
C3 0.036(3) 0.019(3) 0.036(3) -0.013(3) -0.006(3) 0.002(3)
C15 0.039(4) 0.015(3) 0.042(4) -0.012(3) -0.002(3) -0.011(3)
C40 0.051(4) 0.026(3) 0.036(3) -0.018(3) -0.002(3) -0.015(3)
C35 0.042(4) 0.014(3) 0.042(3) -0.015(3) -0.007(3) 0.003(3)
C1 0.031(3) 0.017(3) 0.045(4) -0.015(3) 0.001(3) -0.004(3)
C24 0.033(3) 0.029(4) 0.046(3) -0.018(3) 0.005(3) -0.005(3)
C16 0.041(4) 0.025(3) 0.054(4) -0.016(3) 0.005(3) -0.013(3)
C20 0.041(4) 0.017(3) 0.047(4) -0.009(3) 0.002(3) -0.003(3)
C18 0.063(4) 0.016(3) 0.046(4) -0.014(3) 0.000(3) -0.013(3)
C22 0.030(3) 0.019(3) 0.044(3) -0.007(3) -0.005(3) -0.009(3)
C7 0.065(4) 0.046(4) 0.061(4) -0.005(4) -0.010(3) -0.026(3)
C37 0.051(4) 0.039(4) 0.071(5) -0.036(4) -0.015(4) 0.007(3)
C36 0.048(4) 0.045(4) 0.057(4) -0.032(3) -0.009(3) 0.003(3)
C33 0.039(4) 0.028(4) 0.049(4) -0.014(3) -0.007(3) -0.002(3)
C28 0.032(3) 0.027(3) 0.041(3) -0.013(3) -0.005(3) -0.002(3)
C34 0.046(4) 0.021(3) 0.050(4) -0.024(3) 0.001(4) -0.012(3)
C4 0.033(3) 0.029(4) 0.048(3) -0.017(3) 0.000(3) -0.011(3)
C14 0.038(4) 0.017(3) 0.043(4) -0.016(3) 0.004(3) -0.004(3)
C29 0.038(4) 0.032(4) 0.059(4) -0.026(3) -0.005(3) -0.004(3)
C19 0.059(4) 0.027(4) 0.047(4) -0.019(3) 0.010(3) -0.006(3)
C8 0.031(3) 0.026(4) 0.054(4) -0.021(3) -0.009(3) -0.009(3)
C30 0.052(4) 0.037(4) 0.063(4) -0.021(3) 0.001(3) 0.007(3)
C32 0.040(4) 0.053(4) 0.048(4) -0.014(3) -0.009(3) -0.008(3)
C38 0.067(5) 0.020(3) 0.055(4) -0.019(3) -0.018(4) 0.005(3)
C10 0.063(5) 0.034(4) 0.076(5) -0.030(4) 0.012(4) -0.027(3)
C13 0.043(4) 0.039(4) 0.055(4) -0.015(3) -0.012(3) -0.014(3)
C9 0.039(4) 0.031(4) 0.064(4) -0.018(3) 0.002(3) -0.012(3)
C39 0.077(5) 0.016(3) 0.061(4) -0.013(3) 0.002(4) -0.008(3)
C11 0.062(5) 0.079(6) 0.065(5) -0.038(4) -0.005(4) -0.032(4)
C5 0.058(4) 0.056(4) 0.064(4) -0.015(3) -0.007(3) -0.030(3)
C31 0.051(4) 0.048(4) 0.054(4) -0.007(4) 0.001(3) 0.014(3)
C25 0.066(5) 0.062(5) 0.092(5) -0.041(4) -0.006(4) 0.023(4)
C27 0.052(4) 0.110(6) 0.074(5) -0.065(4) -0.009(3) 0.016(4)
C12 0.061(5) 0.070(5) 0.065(5) -0.018(4) -0.016(4) -0.020(4)
C6 0.070(5) 0.068(5) 0.107(6) -0.039(5) 0.043(4) -0.030(4)
C26 0.073(5) 0.065(5) 0.112(6) -0.053(4) 0.044(4) -0.030(4)
S1 0.0387(10) 0.0347(10) 0.0587(10) -0.0171(8) -0.0034(8) -0.0090(7)
O3 0.029(2) 0.091(3) 0.070(3) -0.036(3) -0.009(2) -0.008(2)
C41 0.042(4) 0.050(4) 0.068(4) -0.028(3) 0.005(3) -0.004(3)
C42 0.075(5) 0.064(5) 0.066(4) -0.035(4) -0.010(3) -0.022(4)
S2 0.0415(10) 0.0370(10) 0.0823(12) -0.0210(9) -0.0028(9) -0.0033(8)
O4 0.025(2) 0.111(4) 0.071(3) -0.008(3) -0.004(2) -0.008(2)
C43 0.044(4) 0.043(4) 0.087(5) -0.017(4) 0.010(3) -0.012(3)
C44 0.071(5) 0.052(5) 0.089(5) -0.017(4) -0.031(4) 0.016(4)

loop_
_atom_type_symbol
_atom_type_description
_atom_type_scat_dispersion_real
_atom_type_scat_dispersion_imag
_atom_type_scat_source
C C 0.0033 0.0016 'International Tables Vol C Tables 4.2.6.8 and 6.1.1.4'
H H 0.0000 0.0000 'International Tables Vol C Tables 4.2.6.8 and 6.1.1.4'
N N 0.0061 0.0033 'International Tables Vol C Tables 4.2.6.8 and 6.1.1.4'
O O 0.0106 0.0060 'International Tables Vol C Tables 4.2.6.8 and 6.1.1.4'
Cl Cl 0.1484 0.1585 'International Tables Vol C Tables 4.2.6.8 and 6.1.1.4'
S S 0.1246 0.1234 'International Tables Vol C Tables 4.2.6.8 and 6.1.1.4'

loop_
_geom_angle_atom_site_label_1
_geom_angle_atom_site_label_2
_geom_angle_atom_site_label_3
_geom_angle
C23 N7 C34 124.7(5)
C23 N7 H7D 121(3)
C34 N7 H7D 112(3)
C23 N5 N6 111.7(4)
C23 N5 C28 130.7(4)
N6 N5 C28 117.6(4)
C3 N1 N2 112.9(4)
C3 N1 C8 130.1(4)
N2 N1 C8 117.0(4)
C14 N3 C3 124.4(5)
C14 N3 H3 115(3)
C3 N3 H3 120(3)
C21 N6 N5 104.8(4)
C1 N2 N1 104.4(4)
N6 C21 C22 111.1(4)
N6 C21 C24 119.9(5)
C22 C21 C24 128.9(5)
C16 C17 C18 121.0(5)
C16 C17 H17A 119.5
C18 C17 H17A 119.5
N5 C23 N7 121.7(5)
N5 C23 C22 107.4(4)
N7 C23 C22 130.9(5)
C14 N4 C15 127.0(5)
C14 N4 H4 108(4)
C15 N4 H4 121(4)
C1 C2 C3 106.3(4)
C1 C2 H2A 126.9
C3 C2 H2A 126.9
C34 N8 C35 125.8(5)
C34 N8 H8 114(3)
C35 N8 H8 118(3)
N1 C3 N3 123.0(5)
N1 C3 C2 105.1(4)
N3 C3 C2 131.9(5)
N4 C15 C20 118.5(5)
N4 C15 C16 123.6(5)
C20 C15 C16 117.9(5)
C35 C40 C39 121.2(5)
C35 C40 H40A 119.4
C39 C40 H40A 119.4
C40 C35 C36 120.4(5)
C40 C35 N8 117.7(5)
C36 C35 N8 121.9(5)
N2 C1 C2 111.3(4)
N2 C1 C4 118.7(5)
C2 C1 C4 130.0(5)
C21 C24 C27 110.2(4)
C21 C24 C26 109.6(4)
C27 C24 C26 109.6(5)
C21 C24 C25 109.9(4)
C27 C24 C25 109.0(4)
C26 C24 C25 108.5(5)
C17 C16 C15 120.5(5)
C17 C16 H16A 119.8
C15 C16 H16A 119.8
C19 C20 C15 122.0(5)
C19 C20 H20A 119.0
C15 C20 H20A 119.0
C17 C18 C19 119.1(5)
C17 C18 Cl1 121.2(5)
C19 C18 Cl1 119.7(5)
C23 C22 C21 105.0(4)
C23 C22 H22A 127.5
C21 C22 H22A 127.5
C4 C7 H7A 109.5
C4 C7 H7B 109.5
H7A C7 H7B 109.5
C4 C7 H7C 109.5
H7A C7 H7C 109.5
H7B C7 H7C 109.5
C38 C37 C36 121.6(6)
C38 C37 H37A 119.2
C36 C37 H37A 119.2
C37 C36 C35 118.1(6)
C37 C36 H36A 121.0
C35 C36 H36A 121.0
C28 C33 C32 119.3(5)
C28 C33 H33A 120.3
C32 C33 H33A 120.3
C33 C28 C29 119.9(5)
C33 C28 N5 118.9(5)
C29 C28 N5 121.0(4)
O2 C34 N8 125.0(5)
O2 C34 N7 123.1(5)
N8 C34 N7 111.9(5)
C1 C4 C6 109.6(4)
C1 C4 C5 110.2(4)
C6 C4 C5 108.3(5)
C1 C4 C7 110.0(4)
C6 C4 C7 109.7(5)
C5 C4 C7 109.1(4)
O1 C14 N3 123.7(5)
O1 C14 N4 123.8(5)
N3 C14 N4 112.5(5)
C30 C29 C28 118.9(5)
C30 C29 H29A 120.5
C28 C29 H29A 120.5
C20 C19 C18 119.5(5)
C20 C19 H19A 120.3
C18 C19 H19A 120.3
C13 C8 C9 122.4(5)
C13 C8 N1 117.9(5)
C9 C8 N1 119.6(5)
C31 C30 C29 121.9(5)
C31 C30 H30A 119.1
C29 C30 H30A 119.1
C31 C32 C33 121.7(5)
C31 C32 H32A 119.1
C33 C32 H32A 119.1
C37 C38 C39 120.2(5)
C37 C38 Cl2 121.2(5)
C39 C38 Cl2 118.6(5)
C11 C10 C9 121.0(6)
C11 C10 H10A 119.5
C9 C10 H10A 119.5
C8 C13 C12 119.8(6)
C8 C13 H13A 120.1
C12 C13 H13A 120.1
C8 C9 C10 117.4(5)
C8 C9 H9A 121.3
C10 C9 H9A 121.3
C40 C39 C38 118.4(5)
C40 C39 H39A 120.8
C38 C39 H39A 120.8
C10 C11 C12 120.0(6)
C10 C11 H11A 120.0
C12 C11 H11A 120.0
C4 C5 H5A 109.5
C4 C5 H5B 109.5
H5A C5 H5B 109.5
C4 C5 H5C 109.5
H5A C5 H5C 109.5
H5B C5 H5C 109.5
C30 C31 C32 118.2(6)
C30 C31 H31A 120.9
C32 C31 H31A 120.9
C24 C25 H25A 109.5
C24 C25 H25B 109.5
H25A C25 H25B 109.5
C24 C25 H25C 109.5
H25A C25 H25C 109.5
H25B C25 H25C 109.5
C24 C27 H27A 109.5
C24 C27 H27B 109.5
H27A C27 H27B 109.5
C24 C27 H27C 109.5
H27A C27 H27C 109.5
H27B C27 H27C 109.5
C13 C12 C11 119.3(6)
C13 C12 H12A 120.3
C11 C12 H12A 120.3
C4 C6 H6A 109.5
C4 C6 H6B 109.5
H6A C6 H6B 109.5
C4 C6 H6C 109.5
H6A C6 H6C 109.5
H6B C6 H6C 109.5
C24 C26 H26A 109.5
C24 C26 H26B 109.5
H26A C26 H26B 109.5
C24 C26 H26C 109.5
H26A C26 H26C 109.5
H26B C26 H26C 109.5
O3 S1 C41 105.6(2)
O3 S1 C42 104.9(3)
C41 S1 C42 97.3(3)
S1 C41 H41A 109.5
S1 C41 H41B 109.5
H41A C41 H41B 109.5
S1 C41 H41C 109.5
H41A C41 H41C 109.5
H41B C41 H41C 109.5
S1 C42 H42A 109.5
S1 C42 H42B 109.5
H42A C42 H42B 109.5
S1 C42 H42C 109.5
H42A C42 H42C 109.5
H42B C42 H42C 109.5
O4 S2 C44 105.6(3)
O4 S2 C43 105.8(2)
C44 S2 C43 98.7(3)
S2 C43 H43A 109.5
S2 C43 H43B 109.5
H43A C43 H43B 109.5
S2 C43 H43C 109.5
H43A C43 H43C 109.5
H43B C43 H43C 109.5
S2 C44 H44A 109.5
S2 C44 H44B 109.5
H44A C44 H44B 109.5
S2 C44 H44C 109.5
H44A C44 H44C 109.5
H44B C44 H44C 109.5

loop_
_geom_bond_atom_site_label_1
_geom_bond_atom_site_label_2
_geom_bond_distance
Cl1 C18 1.721(5)
Cl2 C38 1.723(6)
N7 C23 1.361(6)
N7 C34 1.385(6)
N7 H7D 0.86(4)
O2 C34 1.221(6)
O1 C14 1.218(5)
N5 C23 1.340(5)
N5 N6 1.369(5)
N5 C28 1.427(6)
N1 C3 1.357(5)
N1 N2 1.369(5)
N1 C8 1.456(6)
N3 C14 1.362(6)
N3 C3 1.369(6)
N3 H3 0.83(4)
N6 C21 1.331(6)
N2 C1 1.338(5)
C21 C22 1.406(6)
C21 C24 1.498(6)
C17 C16 1.371(6)
C17 C18 1.383(7)
C17 H17A 0.9500
C23 C22 1.375(6)
N4 C14 1.379(6)
N4 C15 1.380(6)
N4 H4 0.83(5)
C2 C1 1.393(6)
C2 C3 1.396(6)
C2 H2A 0.9500
N8 C34 1.379(6)
N8 C35 1.401(6)
N8 H8 0.83(4)
C15 C20 1.394(6)
C15 C16 1.395(6)
C40 C35 1.364(6)
C40 C39 1.391(6)
C40 H40A 0.9500
C35 C36 1.398(6)
C1 C4 1.498(6)
C24 C27 1.508(6)
C24 C26 1.515(7)
C24 C25 1.521(7)
C16 H16A 0.9500
C20 C19 1.361(6)
C20 H20A 0.9500
C18 C19 1.401(7)
C22 H22A 0.9500
C7 C4 1.527(6)
C7 H7A 0.9800
C7 H7B 0.9800
C7 H7C 0.9800
C37 C38 1.360(7)
C37 C36 1.390(7)
C37 H37A 0.9500
C36 H36A 0.9500
C33 C28 1.369(6)
C33 C32 1.381(7)
C33 H33A 0.9500
C28 C29 1.402(6)
C4 C6 1.508(7)
C4 C5 1.522(6)
C29 C30 1.374(7)
C29 H29A 0.9500
C19 H19A 0.9500
C8 C13 1.357(6)
C8 C9 1.376(7)
C30 C31 1.366(7)
C30 H30A 0.9500
C32 C31 1.376(7)
C32 H32A 0.9500
C38 C39 1.396(7)
C10 C11 1.366(7)
C10 C9 1.398(7)
C10 H10A 0.9500
C13 C12 1.383(7)
C13 H13A 0.9500
C9 H9A 0.9500
C39 H39A 0.9500
C11 C12 1.386(8)
C11 H11A 0.9500
C5 H5A 0.9800
C5 H5B 0.9800
C5 H5C 0.9800
C31 H31A 0.9500
C25 H25A 0.9800
C25 H25B 0.9800
C25 H25C 0.9800
C27 H27A 0.9800
C27 H27B 0.9800
C27 H27C 0.9800
C12 H12A 0.9500
C6 H6A 0.9800
C6 H6B 0.9800
C6 H6C 0.9800
C26 H26A 0.9800
C26 H26B 0.9800
C26 H26C 0.9800
S1 O3 1.490(3)
S1 C41 1.756(5)
S1 C42 1.782(5)
C41 H41A 0.9800
C41 H41B 0.9800
C41 H41C 0.9800
C42 H42A 0.9800
C42 H42B 0.9800
C42 H42C 0.9800
S2 O4 1.489(4)
S2 C44 1.771(6)
S2 C43 1.788(5)
C43 H43A 0.9800
C43 H43B 0.9800
C43 H43C 0.9800
C44 H44A 0.9800
C44 H44B 0.9800
C44 H44C 0.9800

loop_
_geom_torsion_atom_site_label_1
_geom_torsion_atom_site_label_2
_geom_torsion_atom_site_label_3
_geom_torsion_atom_site_label_4
_geom_torsion
C23 N5 N6 C21 1.1(5)
C28 N5 N6 C21 -179.2(4)
C3 N1 N2 C1 -1.1(5)
C8 N1 N2 C1 178.6(4)
N5 N6 C21 C22 -0.5(5)
N5 N6 C21 C24 177.7(4)
N6 N5 C23 N7 177.0(4)
C28 N5 C23 N7 -2.7(8)
N6 N5 C23 C22 -1.2(5)
C28 N5 C23 C22 179.2(4)
C34 N7 C23 N5 165.8(4)
C34 N7 C23 C22 -16.6(8)
N2 N1 C3 N3 -176.4(4)
C8 N1 C3 N3 3.9(8)
N2 N1 C3 C2 1.5(5)
C8 N1 C3 C2 -178.2(4)
C14 N3 C3 N1 -160.8(4)
C14 N3 C3 C2 21.9(8)
C1 C2 C3 N1 -1.2(5)
C1 C2 C3 N3 176.4(5)
C14 N4 C15 C20 -145.3(5)
C14 N4 C15 C16 35.6(8)
C39 C40 C35 C36 3.7(7)
C39 C40 C35 N8 -179.1(4)
C34 N8 C35 C40 146.5(5)
C34 N8 C35 C36 -36.3(7)
N1 N2 C1 C2 0.2(5)
N1 N2 C1 C4 -178.8(4)
C3 C2 C1 N2 0.7(5)
C3 C2 C1 C4 179.5(5)
N6 C21 C24 C27 29.8(6)
C22 C21 C24 C27 -152.3(5)
N6 C21 C24 C26 -90.9(6)
C22 C21 C24 C26 87.0(6)
N6 C21 C24 C25 150.0(5)
C22 C21 C24 C25 -32.2(7)
C18 C17 C16 C15 -0.1(7)
N4 C15 C16 C17 -179.4(4)
C20 C15 C16 C17 1.5(7)
N4 C15 C20 C19 179.2(5)
C16 C15 C20 C19 -1.7(7)
C16 C17 C18 C19 -1.1(7)
C16 C17 C18 Cl1 179.5(4)
N5 C23 C22 C21 0.8(5)
N7 C23 C22 C21 -177.1(5)
N6 C21 C22 C23 -0.1(5)
C24 C21 C22 C23 -178.2(5)
C38 C37 C36 C35 -1.0(8)
C40 C35 C36 C37 -2.7(7)
N8 C35 C36 C37 -179.8(5)
C32 C33 C28 C29 1.4(8)
C32 C33 C28 N5 175.6(4)
C23 N5 C28 C33 142.1(5)
N6 N5 C28 C33 -37.6(6)
C23 N5 C28 C29 -43.8(7)
N6 N5 C28 C29 136.6(5)
C35 N8 C34 O2 9.6(8)
C35 N8 C34 N7 -173.0(4)
C23 N7 C34 O2 -6.9(8)
C23 N7 C34 N8 175.7(4)
N2 C1 C4 C6 75.3(6)
C2 C1 C4 C6 -103.5(6)
N2 C1 C4 C5 -165.6(4)
C2 C1 C4 C5 15.6(7)
N2 C1 C4 C7 -45.3(6)
C2 C1 C4 C7 135.9(5)
C3 N3 C14 O1 2.1(8)
C3 N3 C14 N4 -179.4(4)
C15 N4 C14 O1 -10.9(8)
C15 N4 C14 N3 170.5(5)
C33 C28 C29 C30 -2.5(8)
N5 C28 C29 C30 -176.6(5)
C15 C20 C19 C18 0.4(7)
C17 C18 C19 C20 1.0(7)
Cl1 C18 C19 C20 -179.6(4)
C3 N1 C8 C13 -148.1(5)
N2 N1 C8 C13 32.3(6)
C3 N1 C8 C9 36.4(7)
N2 N1 C8 C9 -143.3(5)
C28 C29 C30 C31 2.6(8)
C28 C33 C32 C31 -0.2(8)
C36 C37 C38 C39 3.8(8)
C36 C37 C38 Cl2 -177.2(4)
C9 C8 C13 C12 -0.8(8)
N1 C8 C13 C12 -176.2(5)
C13 C8 C9 C10 1.3(8)
N1 C8 C9 C10 176.6(4)
C11 C10 C9 C8 -2.1(8)
C35 C40 C39 C38 -0.9(7)
C37 C38 C39 C40 -2.8(8)
Cl2 C38 C39 C40 178.1(4)
C9 C10 C11 C12 2.6(9)
C29 C30 C31 C32 -1.5(9)
C33 C32 C31 C30 0.3(8)
C8 C13 C12 C11 1.2(9)
C10 C11 C12 C13 -2.1(9)
